data_7118105
loop_
_publ_author_name
'Yu Jiang'
'Run Sun'
'Qiang Wang'
'Xiang-Ying Tang'
'Min Shi'

_publ_section_title
;
 Cyclization of sulfide, ether or tertiary amine-tethered
 N-sulfonyl-1,2,3-triazoles: a facile synthetic protocol for 3-substituted
 isoquinolines or dihydroisoquinolines
;
_journal_name_full Chem.Commun.
_journal_page_first 16968
_journal_paper_doi 10.1039/C5cc07511D
_journal_volume 51
_journal_year 2015
_chemical_formula_sum 'C22 H20 Br2 N2 S2'
_chemical_formula_weight 536.34
_chemical_name_systematic
; 
 ? 
;
_space_group_crystal_system monoclinic
_space_group_IT_number 15
_space_group_name_Hall '-C 2yc'
_space_group_name_H-M_alt 'C 1 2/c 1'
_symmetry_space_group_name_Hall '-C 2yc'
_symmetry_space_group_name_H-M 'C 1 2/c 1'
_atom_sites_solution_hydrogens geom
_audit_creation_method SHELXL-2013
_audit_update_record
;
2014-12-04 deposited with the CCDC.
2015-09-29 downloaded from the CCDC.
;
_cell_angle_alpha 90
_cell_angle_beta 109.120(3)
_cell_angle_gamma 90
_cell_formula_units_Z 4
_cell_length_a 21.883(3)
_cell_length_b 5.8646(8)
_cell_length_c 17.600(2)
_cell_measurement_reflns_used 1491
_cell_measurement_temperature 293(2)
_cell_measurement_theta_max 49.730
_cell_measurement_theta_min 4.899
_cell_volume 2134.1(5)
_computing_cell_refinement 'Bruker SMART'
_computing_data_collection 'Bruker SMART'
_computing_data_reduction 'Bruker SHELXTL'
_computing_molecular_graphics 'Bruker SHELXTL'
_computing_publication_material 'Bruker SHELXTL'
_computing_structure_refinement 'SHELXL-2013 (Sheldrick, 2013)'
_computing_structure_solution 'Bruker SHELXTL'
_diffrn_ambient_temperature 293(2)
_diffrn_measured_fraction_theta_full 0.999
_diffrn_measured_fraction_theta_max 0.999
_diffrn_measurement_device_type 'CCD area detector'
_diffrn_measurement_method 'phi and omega scans'
_diffrn_radiation_type MoK\a
_diffrn_radiation_wavelength 0.71073
_diffrn_reflns_av_R_equivalents 0.0332
_diffrn_reflns_av_unetI/netI 0.0355
_diffrn_reflns_laue_measured_fraction_full 0.999
_diffrn_reflns_laue_measured_fraction_max 0.999
_diffrn_reflns_limit_h_max 25
_diffrn_reflns_limit_h_min -26
_diffrn_reflns_limit_k_max 7
_diffrn_reflns_limit_k_min -7
_diffrn_reflns_limit_l_max 19
_diffrn_reflns_limit_l_min -21
_diffrn_reflns_number 5836
_diffrn_reflns_point_group_measured_fraction_full 0.999
_diffrn_reflns_point_group_measured_fraction_max 0.999
_diffrn_reflns_theta_full 25.242
_diffrn_reflns_theta_max 25.492
_diffrn_reflns_theta_min 1.970
_exptl_absorpt_coefficient_mu 4.005
_exptl_absorpt_correction_T_max 0.7457
_exptl_absorpt_correction_T_min 0.5998
_exptl_absorpt_correction_type multi-scan
_exptl_absorpt_process_details sadabs
_exptl_crystal_colour colorless
_exptl_crystal_density_diffrn 1.669
_exptl_crystal_description prismatic
_exptl_crystal_F_000 1072
_exptl_crystal_size_max 0.145
_exptl_crystal_size_mid 0.087
_exptl_crystal_size_min 0.045
_refine_diff_density_max 1.057
_refine_diff_density_min -0.384
_refine_diff_density_rms 0.093
_refine_ls_extinction_coef .
_refine_ls_extinction_method none
_refine_ls_goodness_of_fit_ref 1.067
_refine_ls_hydrogen_treatment constr
_refine_ls_matrix_type full
_refine_ls_number_parameters 128
_refine_ls_number_reflns 1987
_refine_ls_number_restraints 0
_refine_ls_restrained_S_all 1.067
_refine_ls_R_factor_all 0.0643
_refine_ls_R_factor_gt 0.0485
_refine_ls_shift/su_max 0.000
_refine_ls_shift/su_mean 0.000
_refine_ls_structure_factor_coef Fsqd
_refine_ls_weighting_details 'w=1/[\s^2^(Fo^2^)+(0.0612P)^2^+4.1731P] where P=(Fo^2^+2Fc^2^)/3'
_refine_ls_weighting_scheme calc
_refine_ls_wR_factor_gt 0.1158
_refine_ls_wR_factor_ref 0.1252
_reflns_Friedel_coverage 0.000
_reflns_friedel_fraction_full .
_reflns_friedel_fraction_max .
_reflns_number_gt 1558
_reflns_number_total 1987
_reflns_threshold_expression 'I > 2\s(I)'
_cod_data_source_file c5cc07511d2.cif
_cod_data_source_block cd214695
_cod_original_cell_volume 2134.0(5)
_cod_database_code 7118105
_shelx_space_group_comment
; 
The symmetry employed for this shelxl refinement is uniquely defined 
by the following loop, which should always be used as a source of 
symmetry information in preference to the above space-group names. 
They are only intended as comments. 
;
_shelxl_version_number 2013-4

loop_
_space_group_symop_operation_xyz
'x, y, z'
'-x, y, -z+1/2'
'x+1/2, y+1/2, z'
'-x+1/2, y+1/2, -z+1/2'
'-x, -y, -z'
'x, -y, z-1/2'
'-x+1/2, -y+1/2, -z'
'x+1/2, -y+1/2, z-1/2'

loop_
_atom_site_label
_atom_site_type_symbol
_atom_site_fract_x
_atom_site_fract_y
_atom_site_fract_z
_atom_site_U_iso_or_equiv
_atom_site_adp_type
_atom_site_occupancy
_atom_site_site_symmetry_order
_atom_site_calc_flag
_atom_site_refinement_flags_posn
_atom_site_refinement_flags_adp
_atom_site_refinement_flags_occupancy
_atom_site_disorder_assembly
_atom_site_disorder_group
Br1 Br 0.08782(3) 0.83107(11) 0.15187(3) 0.0696(3) Uani 1 1 d . . . . .
S1 S 0.41624(5) 0.7830(2) 0.52820(7) 0.0431(3) Uani 1 1 d . . . . .
N1 N 0.30344(15) 1.0011(5) 0.48866(19) 0.0311(7) Uani 1 1 d . . . . .
C1 C 0.21124(19) 0.8321(6) 0.3858(2) 0.0303(8) Uani 1 1 d . . . . .
C2 C 0.16441(19) 0.8903(7) 0.3143(2) 0.0351(9) Uani 1 1 d . . . . .
H2 H 0.1420 1.0272 0.3095 0.042 Uiso 1 1 calc R U . . .
C3 C 0.1514(2) 0.7422(8) 0.2500(2) 0.0396(10) Uani 1 1 d . . . . .
C4 C 0.1835(2) 0.5391(8) 0.2549(2) 0.0429(10) Uani 1 1 d . . . . .
H4 H 0.1740 0.4417 0.2108 0.051 Uiso 1 1 calc R U . . .
C5 C 0.2305(2) 0.4820(7) 0.3266(2) 0.0372(9) Uani 1 1 d . . . . .
H5 H 0.2529 0.3452 0.3309 0.045 Uiso 1 1 calc R U . . .
C6 C 0.24433(19) 0.6273(6) 0.3921(2) 0.0311(8) Uani 1 1 d . . . . .
C7 C 0.29588(18) 0.5868(6) 0.4724(2) 0.0314(8) Uani 1 1 d . . . . .
H7 H 0.3257 0.4689 0.4664 0.038 Uiso 1 1 calc R U . . .
C8 C 0.33181(18) 0.8109(7) 0.4938(2) 0.0309(8) Uani 1 1 d . . . . .
C9 C 0.23197(18) 0.9860(6) 0.4584(2) 0.0294(8) Uani 1 1 d . . . . .
H9 H 0.2154 1.1389 0.4404 0.035 Uiso 1 1 calc R U . . .
C10 C 0.4429(2) 1.0699(8) 0.5601(3) 0.0455(11) Uani 1 1 d . . . . .
H10A H 0.4868 1.0890 0.5599 0.055 Uiso 1 1 calc R U . . .
H10B H 0.4157 1.1771 0.5218 0.055 Uiso 1 1 calc R U . . .
C11 C 0.4408(3) 1.1246(10) 0.6412(3) 0.0698(16) Uani 1 1 d . . . . .
H11A H 0.3975 1.1041 0.6422 0.105 Uiso 1 1 calc R U . . .
H11B H 0.4538 1.2800 0.6541 0.105 Uiso 1 1 calc R U . . .
H11C H 0.4696 1.0252 0.6800 0.105 Uiso 1 1 calc R U . . .

loop_
_atom_site_aniso_label
_atom_site_aniso_U_11
_atom_site_aniso_U_22
_atom_site_aniso_U_33
_atom_site_aniso_U_23
_atom_site_aniso_U_13
_atom_site_aniso_U_12
Br1 0.0639(4) 0.0919(5) 0.0400(3) 0.0006(3) -0.0007(2) -0.0043(3)
S1 0.0314(6) 0.0397(6) 0.0586(7) -0.0055(5) 0.0153(5) 0.0008(5)
N1 0.0334(17) 0.0224(17) 0.0378(17) -0.0018(13) 0.0122(14) -0.0033(13)
C1 0.034(2) 0.024(2) 0.034(2) -0.0042(16) 0.0143(16) -0.0042(16)
C2 0.036(2) 0.033(2) 0.037(2) 0.0026(17) 0.0131(17) 0.0006(17)
C3 0.041(2) 0.044(3) 0.031(2) 0.0034(18) 0.0084(17) -0.0082(19)
C4 0.054(3) 0.046(3) 0.035(2) -0.0110(19) 0.023(2) -0.014(2)
C5 0.045(2) 0.028(2) 0.044(2) -0.0075(18) 0.0230(19) -0.0046(18)
C6 0.037(2) 0.0232(19) 0.037(2) -0.0014(16) 0.0183(17) -0.0034(16)
C7 0.033(2) 0.0209(19) 0.041(2) -0.0052(16) 0.0141(17) 0.0036(16)
C8 0.030(2) 0.031(2) 0.036(2) -0.0017(17) 0.0168(16) -0.0011(17)
C9 0.035(2) 0.0189(18) 0.0333(19) -0.0013(15) 0.0093(16) 0.0009(15)
C10 0.038(2) 0.044(3) 0.053(3) -0.003(2) 0.013(2) -0.007(2)
C11 0.077(4) 0.069(4) 0.064(3) -0.019(3) 0.024(3) -0.010(3)

loop_
_atom_type_symbol
_atom_type_description
_atom_type_scat_dispersion_real
_atom_type_scat_dispersion_imag
_atom_type_scat_source
C C 0.0033 0.0016 'International Tables Vol C Tables 4.2.6.8 and 6.1.1.4'
H H 0.0000 0.0000 'International Tables Vol C Tables 4.2.6.8 and 6.1.1.4'
N N 0.0061 0.0033 'International Tables Vol C Tables 4.2.6.8 and 6.1.1.4'
S S 0.1246 0.1234 'International Tables Vol C Tables 4.2.6.8 and 6.1.1.4'
Br Br -0.2901 2.4595 'International Tables Vol C Tables 4.2.6.8 and 6.1.1.4'

loop_
_geom_angle_atom_site_label_1
_geom_angle_atom_site_label_2
_geom_angle_atom_site_label_3
_geom_angle
_geom_angle_site_symmetry_1
_geom_angle_site_symmetry_3
C8 S1 C10 102.5(2) . .
C8 N1 C9 114.1(3) . .
C2 C1 C6 119.9(3) . .
C2 C1 C9 123.5(3) . .
C6 C1 C9 116.5(3) . .
C3 C2 C1 119.0(4) . .
C3 C2 H2 120.5 . .
C1 C2 H2 120.5 . .
C4 C3 C2 122.1(4) . .
C4 C3 Br1 120.2(3) . .
C2 C3 Br1 117.7(3) . .
C3 C4 C5 118.7(4) . .
C3 C4 H4 120.6 . .
C5 C4 H4 120.6 . .
C4 C5 C6 120.4(4) . .
C4 C5 H5 119.8 . .
C6 C5 H5 119.8 . .
C5 C6 C1 120.0(4) . .
C5 C6 C7 125.1(4) . .
C1 C6 C7 114.9(3) . .
C6 C7 C8 105.3(3) . .
C6 C7 C9 113.8(3) . 7_566
C8 C7 C9 109.9(3) . 7_566
C6 C7 H7 109.2 . .
C8 C7 H7 109.2 . .
C9 C7 H7 109.2 7_566 .
N1 C8 C7 123.0(3) . .
N1 C8 S1 122.9(3) . .
C7 C8 S1 114.0(3) . .
N1 C9 C1 109.3(3) . .
N1 C9 C7 111.4(3) . 7_566
C1 C9 C7 113.8(3) . 7_566
N1 C9 H9 107.3 . .
C1 C9 H9 107.3 . .
C7 C9 H9 107.3 7_566 .
C11 C10 S1 113.2(4) . .
C11 C10 H10A 108.9 . .
S1 C10 H10A 108.9 . .
C11 C10 H10B 108.9 . .
S1 C10 H10B 108.9 . .
H10A C10 H10B 107.8 . .
C10 C11 H11A 109.5 . .
C10 C11 H11B 109.5 . .
H11A C11 H11B 109.5 . .
C10 C11 H11C 109.5 . .
H11A C11 H11C 109.5 . .
H11B C11 H11C 109.5 . .

loop_
_geom_bond_atom_site_label_1
_geom_bond_atom_site_label_2
_geom_bond_distance
_geom_bond_site_symmetry_2
Br1 C3 1.901(4) .
S1 C8 1.753(4) .
S1 C10 1.809(5) .
N1 C8 1.265(5) .
N1 C9 1.480(5) .
C1 C2 1.381(6) .
C1 C6 1.388(5) .
C1 C9 1.507(5) .
C2 C3 1.380(6) .
C2 H2 0.9300 .
C3 C4 1.372(6) .
C4 C5 1.382(6) .
C4 H4 0.9300 .
C5 C6 1.385(5) .
C5 H5 0.9300 .
C6 C7 1.510(5) .
C7 C8 1.514(5) .
C7 C9 1.589(5) 7_566
C7 H7 0.9800 .
C9 C7 1.589(5) 7_566
C9 H9 0.9800 .
C10 C11 1.477(7) .
C10 H10A 0.9700 .
C10 H10B 0.9700 .
C11 H11A 0.9600 .
C11 H11B 0.9600 .
C11 H11C 0.9600 .

loop_
_geom_hbond_atom_site_label_D
_geom_hbond_atom_site_label_H
_geom_hbond_atom_site_label_A
_geom_hbond_distance_DH
_geom_hbond_distance_HA
_geom_hbond_distance_DA
_geom_hbond_angle_DHA
_geom_hbond_site_symmetry_A
C9 H9 N1 0.98 2.55 3.315(5) 134.5 7_576
C9 H9 N1 0.98 2.55 3.315(5) 134.5 7_576

loop_
_geom_torsion_atom_site_label_1
_geom_torsion_atom_site_label_2
_geom_torsion_atom_site_label_3
_geom_torsion_atom_site_label_4
_geom_torsion
_geom_torsion_site_symmetry_1
_geom_torsion_site_symmetry_2
_geom_torsion_site_symmetry_3
_geom_torsion_site_symmetry_4
C6 C1 C2 C3 0.0(6) . . . .
C9 C1 C2 C3 176.6(4) . . . .
C1 C2 C3 C4 -0.1(6) . . . .
C1 C2 C3 Br1 -178.7(3) . . . .
C2 C3 C4 C5 0.0(6) . . . .
Br1 C3 C4 C5 178.6(3) . . . .
C3 C4 C5 C6 0.3(6) . . . .
C4 C5 C6 C1 -0.4(6) . . . .
C4 C5 C6 C7 -177.9(4) . . . .
C2 C1 C6 C5 0.2(6) . . . .
C9 C1 C6 C5 -176.6(3) . . . .
C2 C1 C6 C7 178.0(3) . . . .
C9 C1 C6 C7 1.2(5) . . . .
C5 C6 C7 C8 133.5(4) . . . .
C1 C6 C7 C8 -44.1(4) . . . .
C5 C6 C7 C9 -106.1(4) . . . 7_566
C1 C6 C7 C9 76.3(4) . . . 7_566
C9 N1 C8 C7 -1.1(5) . . . .
C9 N1 C8 S1 -179.9(3) . . . .
C6 C7 C8 N1 47.3(5) . . . .
C9 C7 C8 N1 -75.6(5) 7_566 . . .
C6 C7 C8 S1 -133.8(3) . . . .
C9 C7 C8 S1 103.3(3) 7_566 . . .
C10 S1 C8 N1 6.0(4) . . . .
C10 S1 C8 C7 -172.8(3) . . . .
C8 N1 C9 C1 -46.1(4) . . . .
C8 N1 C9 C7 80.6(4) . . . 7_566
C2 C1 C9 N1 -130.6(4) . . . .
C6 C1 C9 N1 46.1(4) . . . .
C2 C1 C9 C7 104.1(4) . . . 7_566
C6 C1 C9 C7 -79.2(4) . . . 7_566
C8 S1 C10 C11 81.4(4) . . . .
